data_7701480
loop_
_publ_author_name
'Ould, Darren'
'Tran, Thao Thi-Phuong'
'Rawson, Jeremy Michael'
'Melen, Rebecca'

_publ_section_title
;
 Structure-property-reactivity studies on dithiaphospholes
;
_journal_name_full 'Dalton Transactions'
_journal_paper_doi 10.1039/C9DT03577J
_journal_year 2019
_chemical_formula_moiety 'C12 H8 P2 S4'
_chemical_formula_sum 'C12 H8 P2 S4'
_chemical_formula_weight 342.36
_space_group_crystal_system monoclinic
_space_group_IT_number 14
_space_group_name_Hall '-P 2yn'
_space_group_name_H-M_alt 'P 1 21/n 1'
_atom_sites_solution_hydrogens geom
_atom_sites_solution_primary direct
_atom_sites_solution_secondary difmap
_audit_creation_method SHELXL-2017/1
_audit_update_record
;
2019-09-03 deposited with the CCDC.	2019-09-25 downloaded from the CCDC.
;
_cell_angle_alpha 90
_cell_angle_beta 104.17(3)
_cell_angle_gamma 90
_cell_formula_units_Z 2
_cell_length_a 7.2588(15)
_cell_length_b 6.1271(12)
_cell_length_c 15.846(3)
_cell_measurement_reflns_used 4465
_cell_measurement_temperature 173(2)
_cell_measurement_theta_max 27.79
_cell_measurement_theta_min 2.65
_cell_volume 683.3(3)
_computing_cell_refinement 'Bruker SAINTPLUS, v6.45a'
_computing_data_collection 'Bruker SMART'
_computing_data_reduction 'Bruker SAINTPLUS, v 6.45a'
_computing_molecular_graphics 'Mercury v2.3'
_computing_publication_material 'Bruker SHELXTL XCIF'
_computing_structure_refinement 'SHELXL-2017/1 (Sheldrick, 2017)'
_computing_structure_solution 'SHELXS-97 (Sheldrick, 1997)'
_diffrn_ambient_temperature 173(2)
_diffrn_measured_fraction_theta_full 0.989
_diffrn_measured_fraction_theta_max 0.982
_diffrn_measurement_device_type 'Bruker APEX with CCD area detector'
_diffrn_measurement_method 'phi and omega scans'
_diffrn_radiation_type MoK\a
_diffrn_radiation_wavelength 0.71073
_diffrn_reflns_av_R_equivalents 0.0428
_diffrn_reflns_av_unetI/netI 0.0612
_diffrn_reflns_Laue_measured_fraction_full 0.989
_diffrn_reflns_Laue_measured_fraction_max 0.982
_diffrn_reflns_limit_h_max 9
_diffrn_reflns_limit_h_min -9
_diffrn_reflns_limit_k_max 7
_diffrn_reflns_limit_k_min -7
_diffrn_reflns_limit_l_max 20
_diffrn_reflns_limit_l_min 0
_diffrn_reflns_number 3308
_diffrn_reflns_point_group_measured_fraction_full 0.989
_diffrn_reflns_point_group_measured_fraction_max 0.982
_diffrn_reflns_theta_full 25.242
_diffrn_reflns_theta_max 27.488
_diffrn_reflns_theta_min 3.580
_diffrn_source 'fine focus sealed tube'
_exptl_absorpt_coefficient_mu 0.905
_exptl_absorpt_correction_T_max 0.930
_exptl_absorpt_correction_T_min 0.599
_exptl_absorpt_correction_type multi-scan
_exptl_absorpt_process_details twinabs
_exptl_crystal_colour yellow
_exptl_crystal_density_diffrn 1.664
_exptl_crystal_description plate
_exptl_crystal_F_000 348
_exptl_crystal_size_max 0.18
_exptl_crystal_size_mid 0.16
_exptl_crystal_size_min 0.08
_refine_diff_density_max 0.705
_refine_diff_density_min -0.472
_refine_diff_density_rms 0.131
_refine_ls_extinction_method none
_refine_ls_goodness_of_fit_ref 1.072
_refine_ls_hydrogen_treatment constr
_refine_ls_matrix_type full
_refine_ls_number_parameters 83
_refine_ls_number_reflns 3308
_refine_ls_number_restraints 0
_refine_ls_restrained_S_all 1.072
_refine_ls_R_factor_all 0.0810
_refine_ls_R_factor_gt 0.0634
_refine_ls_shift/su_max 0.000
_refine_ls_shift/su_mean 0.000
_refine_ls_structure_factor_coef Fsqd
_refine_ls_weighting_details 'w=1/[\s^2^(Fo^2^)+(0.0887P)^2^+1.2375P] where P=(Fo^2^+2Fc^2^)/3'
_refine_ls_weighting_scheme calc
_refine_ls_wR_factor_gt 0.1661
_refine_ls_wR_factor_ref 0.1747
_reflns_Friedel_coverage 0.000
_reflns_number_gt 2652
_reflns_number_total 3308
_reflns_threshold_expression 'I > 2\s(I)'
_cod_data_source_file c9dt03577j2.cif
_cod_data_source_block twin5M
_cod_original_sg_symbol_H-M 'P 21/n'
_cod_database_code 7701480
_shelx_shelxl_version_number 2017/1
_shelx_space_group_comment
;
The symmetry employed for this shelxl refinement is uniquely defined
by the following loop, which should always be used as a source of
symmetry information in preference to the above space-group names.
They are only intended as comments.
;
_exptl_absorpt_special_details
;
twinabs, Bruker AXS, Madison WI, USA
;

loop_
_space_group_symop_operation_xyz
'x, y, z'
'-x+1/2, y+1/2, -z+1/2'
'-x, -y, -z'
'x-1/2, -y-1/2, z-1/2'

loop_
_atom_site_label
_atom_site_type_symbol
_atom_site_fract_x
_atom_site_fract_y
_atom_site_fract_z
_atom_site_U_iso_or_equiv
_atom_site_adp_type
_atom_site_occupancy
_atom_site_site_symmetry_order
_atom_site_calc_flag
_atom_site_refinement_flags_posn
_atom_site_refinement_flags_adp
P1 P 0.8589(2) 0.4190(2) 0.49177(9) 0.0276(4) Uani 1 1 d . .
S11 S 0.9422(2) 0.2036(2) 0.59738(10) 0.0302(4) Uani 1 1 d . .
C11 C 0.9744(7) 0.3999(8) 0.6814(3) 0.0220(11) Uani 1 1 d . .
S12 S 0.7376(2) 0.6544(2) 0.55866(9) 0.0289(4) Uani 1 1 d . .
C12 C 1.0781(8) 0.3510(9) 0.7655(4) 0.0251(12) Uani 1 1 d . .
H12 H 1.142267 0.215237 0.777675 0.030 Uiso 1 1 calc R U
C13 C 1.0865(8) 0.5024(9) 0.8313(4) 0.0284(12) Uani 1 1 d . .
H13 H 1.155156 0.468951 0.888960 0.034 Uiso 1 1 calc R U
C14 C 0.9953(8) 0.7032(9) 0.8136(4) 0.0275(12) Uani 1 1 d . .
H14 H 1.003356 0.806638 0.859051 0.033 Uiso 1 1 calc R U
C15 C 0.8935(8) 0.7519(9) 0.7305(4) 0.0247(12) Uani 1 1 d . .
H15 H 0.830575 0.888586 0.718728 0.030 Uiso 1 1 calc R U
C16 C 0.8825(8) 0.6018(8) 0.6638(3) 0.0213(11) Uani 1 1 d . .

loop_
_atom_site_aniso_label
_atom_site_aniso_U_11
_atom_site_aniso_U_22
_atom_site_aniso_U_33
_atom_site_aniso_U_23
_atom_site_aniso_U_13
_atom_site_aniso_U_12
P1 0.0347(9) 0.0264(8) 0.0219(7) -0.0047(6) 0.0071(6) -0.0068(6)
S11 0.0444(9) 0.0206(7) 0.0273(7) -0.0002(5) 0.0121(7) -0.0014(6)
C11 0.023(3) 0.023(3) 0.023(3) -0.005(2) 0.011(2) -0.003(2)
S12 0.0337(9) 0.0287(8) 0.0231(7) -0.0003(5) 0.0046(6) 0.0019(6)
C12 0.024(3) 0.024(3) 0.027(3) 0.006(2) 0.007(2) 0.001(2)
C13 0.028(3) 0.033(3) 0.024(3) 0.004(2) 0.006(2) -0.004(2)
C14 0.031(3) 0.031(3) 0.023(3) -0.003(2) 0.012(2) -0.005(2)
C15 0.027(3) 0.022(3) 0.028(3) -0.003(2) 0.012(2) -0.002(2)
C16 0.024(3) 0.021(3) 0.020(2) 0.003(2) 0.007(2) -0.004(2)

loop_
_atom_type_symbol
_atom_type_description
_atom_type_scat_dispersion_real
_atom_type_scat_dispersion_imag
_atom_type_scat_source
C C 0.0033 0.0016 'International Tables Vol C Tables 4.2.6.8 and 6.1.1.4'
H H 0.0000 0.0000 'International Tables Vol C Tables 4.2.6.8 and 6.1.1.4'
P P 0.1023 0.0942 'International Tables Vol C Tables 4.2.6.8 and 6.1.1.4'
S S 0.1246 0.1234 'International Tables Vol C Tables 4.2.6.8 and 6.1.1.4'

loop_
_geom_angle_atom_site_label_1
_geom_angle_atom_site_label_2
_geom_angle_atom_site_label_3
_geom_angle
_geom_angle_site_symmetry_3
S11 P1 S12 95.96(8) .
S11 P1 P1 96.27(11) 3_766
S12 P1 P1 96.97(9) 3_766
C11 S11 P1 97.57(19) .
C12 C11 C16 120.0(5) .
C12 C11 S11 121.0(4) .
C16 C11 S11 118.8(4) .
C16 S12 P1 97.10(19) .
C13 C12 C11 119.3(5) .
C13 C12 H12 120.3 .
C11 C12 H12 120.3 .
C12 C13 C14 120.6(5) .
C12 C13 H13 119.7 .
C14 C13 H13 119.7 .
C15 C14 C13 120.1(5) .
C15 C14 H14 119.9 .
C13 C14 H14 119.9 .
C14 C15 C16 120.1(5) .
C14 C15 H15 119.9 .
C16 C15 H15 119.9 .
C15 C16 C11 119.8(5) .
C15 C16 S12 120.4(4) .
C11 C16 S12 119.6(4) .

loop_
_geom_bond_atom_site_label_1
_geom_bond_atom_site_label_2
_geom_bond_distance
_geom_bond_site_symmetry_2
P1 S11 2.101(2) .
P1 S12 2.107(2) .
P1 P1 2.233(3) 3_766
S11 C11 1.768(5) .
C11 C12 1.393(8) .
C11 C16 1.401(7) .
S12 C16 1.769(5) .
C12 C13 1.385(8) .
C12 H12 0.9500 .
C13 C14 1.393(8) .
C13 H13 0.9500 .
C14 C15 1.376(8) .
C14 H14 0.9500 .
C15 C16 1.389(7) .
C15 H15 0.9500 .
